data_7211225
loop_
_publ_author_name
'Thompson, John R.'
'Roberts, Ryan J.'
'Williams, Vance E.'
'Leznoff, Daniel B.'

_publ_section_title
;
 Birefringent, emissive coordination polymers incorporating
 bis(benzimidazole)pyridine as an anisotropic building block
;
_journal_issue 45
_journal_name_full CrystEngComm
_journal_page_first 9387
_journal_paper_doi 10.1039/c3ce41556b
_journal_volume 15
_journal_year 2013
_chemical_formula_moiety 'C23 H16 Au1 Gd1 N10 O6'
_chemical_formula_sum 'C23 H16 Au Gd N10 O6'
_chemical_formula_weight 882.66
_chemical_name_systematic ?
_space_group_IT_number 2
_symmetry_cell_setting triclinic
_symmetry_space_group_name_Hall '-P 1'
_symmetry_space_group_name_H-M 'P -1'
_atom_sites_solution_hydrogens difmap
_atom_sites_solution_primary direct
_cell_angle_alpha 75.675(10)
_cell_angle_beta 76.336(9)
_cell_angle_gamma 78.430(10)
_cell_formula_units_Z 2
_cell_length_a 10.847(2)
_cell_length_b 10.8781(19)
_cell_length_c 12.255(2)
_cell_measurement_reflns_used 9192
_cell_measurement_temperature 296(2)
_cell_measurement_theta_max 29.00
_cell_measurement_theta_min 2.55
_cell_volume 1345.8(4)
_computing_cell_refinement 'Bruker SAINT'
_computing_data_collection 'Bruker APEX2'
_computing_data_reduction 'Bruker SAINT'
_computing_structure_solution
; 
 SIR92 (Altomare et al, 1994)
 CRYSTALS (Watkin, 1988) 
;
_diffrn_ambient_temperature 296(2)
_diffrn_measured_fraction_theta_full 0.9976
_diffrn_measured_fraction_theta_max 0.991
_diffrn_measurement_device_type 'Bruker APEX-II CCD'
_diffrn_measurement_method \w/2\q
_diffrn_radiation_monochromator graphite
_diffrn_radiation_type 'Mo K\a'
_diffrn_radiation_wavelength 0.71073
_diffrn_reflns_av_R_equivalents 0.026
_diffrn_reflns_limit_h_max 13
_diffrn_reflns_limit_h_min -13
_diffrn_reflns_limit_k_max 13
_diffrn_reflns_limit_k_min -13
_diffrn_reflns_limit_l_max 15
_diffrn_reflns_limit_l_min -15
_diffrn_reflns_number 15846
_diffrn_reflns_theta_full 25.922
_diffrn_reflns_theta_max 26.451
_diffrn_reflns_theta_min 1.749
_exptl_absorpt_coefficient_mu 7.945
_exptl_absorpt_correction_T_max 0.7454
_exptl_absorpt_correction_T_min 0.4796
_exptl_absorpt_correction_type multi-scan
_exptl_absorpt_process_details '(Sheldrich , 1996)'
_exptl_crystal_colour 'pale yellow'
_exptl_crystal_density_diffrn 2.178
_exptl_crystal_description block
_exptl_crystal_F_000 830
_exptl_crystal_size_max 0.221
_exptl_crystal_size_mid 0.114
_exptl_crystal_size_min 0.099
_refine_diff_density_max 0.66
_refine_diff_density_min -0.41
_refine_ls_extinction_method None
_refine_ls_goodness_of_fit_ref 1.1238
_refine_ls_hydrogen_treatment constr
_refine_ls_matrix_type full
_refine_ls_number_parameters 386
_refine_ls_number_reflns 4633
_refine_ls_number_restraints 0
_refine_ls_R_factor_all 0.0254
_refine_ls_R_factor_gt 0.0203
_refine_ls_shift/su_max 0.0027059
_refine_ls_structure_factor_coef F
_refine_ls_weighting_details
;
 Method, part 1, Chebychev polynomial, (Watkin, 1994, Prince, 1982) 
 [weight] = 1.0/[A~0~*T~0~(x)+A~1~*T~1~(x) ... +A~n-1~]*T~n-1~(x)] 
 where A~i~ are the Chebychev coefficients listed below and x= Fcalc/Fmax 
 Method = Robust Weighting (Prince, 1982) 
 W = [weight] * [1-(deltaF/6*sigmaF)^2^]^2^ 
 A~i~ are: 
 0.387 0.420 0.417 0.210 0.143  
;
_refine_ls_weighting_scheme calc
_refine_ls_wR_factor_all 0.0164
_refine_ls_wR_factor_gt 0.0152
_refine_ls_wR_factor_ref 0.0151
_reflns_limit_h_max 13
_reflns_limit_h_min -12
_reflns_limit_k_max 13
_reflns_limit_k_min -12
_reflns_limit_l_max 15
_reflns_limit_l_min 0
_reflns_number_gt 4696
_reflns_number_total 5498
_reflns_threshold_expression I>2.0\s(I)
_oxford_diffrn_Wilson_B_factor 2.42
_oxford_diffrn_Wilson_scale 85.52
_oxford_refine_ls_r_factor_ref 0.0200
_oxford_refine_ls_scale 0.11124(7)
_oxford_reflns_number_all 5498
_oxford_reflns_threshold_expression_ref I>2.5\s(I)
_cod_data_source_file c3ce41556b.txt
_cod_data_source_block JT2-9d
_cod_depositor_comments
;
The following automatic conversions were performed:

'_symmetry_cell_setting' value 'Triclinic' changed to 'triclinic'
according to /home/saulius/struct/CIF-dictionaries/cif_core.dic
dictionary named 'cif_core.dic' version 2.4.2 from
2011-04-26.

'_exptl_absorpt_correction_type' value 'Multi-scan'
changed to 'multi-scan' according to
/home/saulius/struct/CIF-dictionaries/cif_core.dic dictionary named
'cif_core.dic' version 2.4.2 from 2011-04-26.

Automatic conversion script
Id: cif_fix_values 1891 2012-01-12 08:04:46Z andrius 
;
_cod_original_cell_volume 1345.9(4)
_cod_original_formula_sum 'C23 H16 Au1 Gd1 N10 O6'
_cod_database_code 7211225

loop_
_symmetry_equiv_pos_as_xyz
x,y,z
-x,-y,-z

loop_
_atom_site_label
_atom_site_type_symbol
_atom_site_fract_x
_atom_site_fract_y
_atom_site_fract_z
_atom_site_U_iso_or_equiv
_atom_site_occupancy
_atom_site_adp_type
_atom_site_refinement_flags_posn
Au1 Au 0.112710(14) 1.305735(12) 0.317710(12) 0.0369 1.0000 Uani .
Gd1 Gd 0.204934(15) 0.806462(13) 0.249017(12) 0.0251 1.0000 Uani .
O1 O 0.2696(2) 0.9821(2) 0.0855(2) 0.0388 1.0000 Uani .
O2 O 0.3884(2) 0.9259(2) 0.2127(2) 0.0428 1.0000 Uani .
O3 O 0.4232(3) 1.0888(3) 0.0745(3) 0.0728 1.0000 Uani .
O4 O 0.3197(3) 0.6989(3) 0.4027(2) 0.0545 1.0000 Uani .
O5 O 0.1204(3) 0.7610(3) 0.4594(2) 0.0518 1.0000 Uani .
O6 O 0.2364(4) 0.6587(4) 0.5831(3) 0.0840 1.0000 Uani .
N1 N -0.0213(3) 0.8666(2) 0.2235(2) 0.0321 1.0000 Uani .
N2 N -0.1742(3) 0.9069(3) 0.1209(2) 0.0348 1.0000 Uani .
N3 N 0.1637(3) 0.7750(2) 0.0606(2) 0.0290 1.0000 Uani .
N4 N 0.3930(3) 0.6970(3) 0.1270(2) 0.0347 1.0000 Uani .
N5 N 0.4961(3) 0.6559(3) -0.0445(2) 0.0358 1.0000 Uani .
N6 N 0.1372(3) 0.5914(3) 0.2938(3) 0.0451 1.0000 Uani .
N7 N 0.1312(3) 1.0185(3) 0.3108(3) 0.0408 1.0000 Uani .
N8 N 0.3635(3) 1.0018(3) 0.1233(3) 0.0400 1.0000 Uani .
N9 N 0.2249(4) 0.7055(3) 0.4857(3) 0.0470 1.0000 Uani .
N10 N 0.4489(4) 0.3520(5) 0.2850(4) 0.0748 1.0000 Uani .
C1 C -0.1349(3) 0.9184(3) 0.2870(3) 0.0315 1.0000 Uani .
C2 C -0.1611(4) 0.9488(4) 0.3954(3) 0.0423 1.0000 Uani .
C3 C -0.2836(4) 1.0023(4) 0.4353(4) 0.0509 1.0000 Uani .
C4 C -0.3794(4) 1.0283(4) 0.3698(4) 0.0543 1.0000 Uani .
C5 C -0.3554(4) 0.9993(4) 0.2628(4) 0.0474 1.0000 Uani .
C6 C -0.2314(3) 0.9448(3) 0.2229(3) 0.0340 1.0000 Uani .
C7 C -0.0503(3) 0.8616(3) 0.1243(3) 0.0318 1.0000 Uani .
C8 C 0.0467(3) 0.8129(3) 0.0341(3) 0.0319 1.0000 Uani .
C9 C 0.0233(4) 0.8065(3) -0.0712(3) 0.0385 1.0000 Uani .
C10 C 0.1223(4) 0.7612(4) -0.1496(3) 0.0446 1.0000 Uani .
C11 C 0.2440(4) 0.7213(3) -0.1227(3) 0.0415 1.0000 Uani .
C12 C 0.2597(3) 0.7304(3) -0.0165(3) 0.0325 1.0000 Uani .
C13 C 0.3832(3) 0.6933(3) 0.0210(3) 0.0339 1.0000 Uani .
C14 C 0.5883(3) 0.6354(3) 0.0218(3) 0.0363 1.0000 Uani .
C15 C 0.7206(4) 0.5982(4) -0.0030(3) 0.0454 1.0000 Uani .
C16 C 0.7853(4) 0.5889(4) 0.0834(4) 0.0480 1.0000 Uani .
C17 C 0.7214(4) 0.6126(4) 0.1908(4) 0.0506 1.0000 Uani .
C18 C 0.5908(4) 0.6492(4) 0.2151(3) 0.0469 1.0000 Uani .
C19 C 0.5234(3) 0.6602(3) 0.1280(3) 0.0357 1.0000 Uani .
C20 C 0.1207(4) 0.4890(3) 0.3071(3) 0.0418 1.0000 Uani .
C21 C 0.1207(3) 1.1229(3) 0.3167(3) 0.0337 1.0000 Uani .
C22 C 0.3704(9) 0.3506(7) 0.4987(5) 0.1049 1.0000 Uani .
C23 C 0.4154(5) 0.3528(4) 0.3774(4) 0.0580 1.0000 Uani .
H21 H -0.0980 0.9317 0.4381 0.031(9) 1.0000 Uiso R
H22 H -0.2150 0.9118 0.0590 0.045(10) 1.0000 Uiso R
H31 H -0.3038 1.0219 0.5080 0.040(10) 1.0000 Uiso R
H41 H -0.4626 1.0655 0.3993 0.079(16) 1.0000 Uiso R
H51 H -0.4191 1.0150 0.2193 0.055(12) 1.0000 Uiso R
H52 H 0.5097 0.6457 -0.1215 0.080(16) 1.0000 Uiso R
H91 H -0.0593 0.8331 -0.0867 0.022(8) 1.0000 Uiso R
H101 H 0.1092 0.7576 -0.2202 0.077(15) 1.0000 Uiso R
H111 H 0.3135 0.6884 -0.1747 0.063(14) 1.0000 Uiso R
H151 H 0.7635 0.5816 -0.0744 0.043(10) 1.0000 Uiso R
H161 H 0.8749 0.5657 0.0697 0.054(12) 1.0000 Uiso R
H171 H 0.7690 0.6023 0.2472 0.062(13) 1.0000 Uiso R
H181 H 0.5487 0.6661 0.2869 0.047(11) 1.0000 Uiso R
H221 H 0.3903 0.2652 0.5403 0.11(2) 1.0000 Uiso R
H222 H 0.4134 0.4084 0.5186 0.16(3) 1.0000 Uiso R
H223 H 0.2792 0.3786 0.5114 0.22(6) 1.0000 Uiso R

loop_
_atom_site_aniso_label
_atom_site_aniso_U_11
_atom_site_aniso_U_22
_atom_site_aniso_U_33
_atom_site_aniso_U_23
_atom_site_aniso_U_13
_atom_site_aniso_U_12
Au1 0.05138(10) 0.02429(7) 0.03745(8) -0.00676(6) -0.00772(6) -0.01219(6)
Gd1 0.03256(9) 0.02149(8) 0.02347(8) -0.00162(6) -0.00992(6) -0.00757(6)
O1 0.0491(15) 0.0367(12) 0.0331(12) 0.0021(10) -0.0167(11) -0.0139(11)
O2 0.0435(14) 0.0392(13) 0.0501(15) 0.0020(12) -0.0248(13) -0.0120(11)
O3 0.077(2) 0.0516(17) 0.088(2) 0.0208(16) -0.0237(18) -0.0410(16)
O4 0.0452(16) 0.077(2) 0.0331(14) 0.0026(13) -0.0111(12) -0.0037(14)
O5 0.0557(17) 0.0553(16) 0.0335(14) -0.0047(12) -0.0034(12) 0.0047(14)
O6 0.109(3) 0.097(3) 0.0311(16) 0.0094(16) -0.0253(17) 0.004(2)
N1 0.0375(16) 0.0302(13) 0.0311(14) -0.0037(11) -0.0147(12) -0.0050(12)
N2 0.0349(16) 0.0417(15) 0.0311(15) -0.0013(12) -0.0151(12) -0.0111(12)
N3 0.0377(15) 0.0251(12) 0.0268(13) -0.0026(10) -0.0104(12) -0.0093(11)
N4 0.0373(16) 0.0368(15) 0.0314(14) -0.0059(12) -0.0107(12) -0.0056(12)
N5 0.0461(18) 0.0339(14) 0.0275(14) -0.0057(12) -0.0043(13) -0.0105(13)
N6 0.061(2) 0.0292(15) 0.0461(18) -0.0049(13) -0.0117(15) -0.0115(14)
N7 0.0533(19) 0.0284(15) 0.0429(17) -0.0082(12) -0.0106(14) -0.0089(13)
N8 0.0407(17) 0.0332(15) 0.0471(18) -0.0006(13) -0.0106(14) -0.0152(13)
N9 0.067(2) 0.0425(17) 0.0275(16) 0.0011(13) -0.0109(16) -0.0078(16)
N10 0.070(3) 0.097(3) 0.053(3) -0.021(2) -0.013(2) 0.006(2)
C1 0.0311(17) 0.0310(16) 0.0338(17) -0.0031(13) -0.0092(14) -0.0088(13)
C2 0.039(2) 0.056(2) 0.0340(19) -0.0116(16) -0.0104(16) -0.0068(17)
C3 0.046(2) 0.065(3) 0.042(2) -0.0141(19) -0.0061(18) -0.0099(19)
C4 0.036(2) 0.062(3) 0.057(3) -0.006(2) -0.0020(19) -0.0062(19)
C5 0.035(2) 0.054(2) 0.049(2) 0.0033(18) -0.0135(17) -0.0105(17)
C6 0.0354(18) 0.0318(16) 0.0355(18) 0.0024(14) -0.0134(14) -0.0108(14)
C7 0.0393(19) 0.0271(15) 0.0336(17) 0.0004(13) -0.0173(14) -0.0120(13)
C8 0.0421(19) 0.0254(15) 0.0326(17) -0.0028(13) -0.0124(14) -0.0134(14)
C9 0.047(2) 0.0405(18) 0.0340(18) -0.0049(15) -0.0186(16) -0.0119(16)
C10 0.061(3) 0.052(2) 0.0276(18) -0.0099(16) -0.0167(17) -0.0148(18)
C11 0.057(2) 0.0399(18) 0.0317(18) -0.0064(15) -0.0129(17) -0.0122(17)
C12 0.046(2) 0.0256(15) 0.0273(16) -0.0021(12) -0.0090(14) -0.0120(14)
C13 0.042(2) 0.0310(16) 0.0306(17) -0.0062(13) -0.0075(15) -0.0100(14)
C14 0.045(2) 0.0300(16) 0.0315(17) -0.0017(13) -0.0060(15) -0.0072(14)
C15 0.044(2) 0.0401(19) 0.046(2) -0.0075(16) 0.0023(17) -0.0055(16)
C16 0.037(2) 0.044(2) 0.056(2) 0.0001(18) -0.0070(18) -0.0050(16)
C17 0.045(2) 0.056(2) 0.052(2) -0.0098(19) -0.0184(19) -0.0043(18)
C18 0.047(2) 0.061(2) 0.0320(19) -0.0048(17) -0.0137(17) -0.0071(18)
C19 0.0372(19) 0.0323(17) 0.0351(18) -0.0032(14) -0.0063(15) -0.0052(14)
C20 0.056(2) 0.0283(17) 0.043(2) -0.0110(15) -0.0071(17) -0.0101(16)
C21 0.045(2) 0.0272(16) 0.0326(17) -0.0069(13) -0.0079(15) -0.0131(14)
C22 0.171(8) 0.093(5) 0.046(3) -0.015(3) -0.024(4) -0.006(5)
C23 0.063(3) 0.068(3) 0.045(3) -0.014(2) -0.020(2) 0.002(2)

loop_
_atom_type_symbol
_atom_type_scat_dispersion_real
_atom_type_scat_dispersion_imag
_atom_type_scat_Cromer_Mann_a1
_atom_type_scat_Cromer_Mann_b1
_atom_type_scat_Cromer_Mann_a2
_atom_type_scat_Cromer_Mann_b2
_atom_type_scat_Cromer_Mann_a3
_atom_type_scat_Cromer_Mann_b3
_atom_type_scat_Cromer_Mann_a4
_atom_type_scat_Cromer_Mann_b4
_atom_type_scat_Cromer_Mann_c
_atom_type_scat_source
C 0.0033 0.0016 2.3100 20.8439 1.0200 10.2075 1.5886 0.5687 0.8650 51.6512 0.2156 'International Tables Vol C 4.2.6.8 and 6.1.1.4'
H 0.0000 0.0000 0.4930 10.5109 0.3229 26.1257 0.1402 3.1424 0.0408 57.7998 0.0030 'International Tables Vol C 4.2.6.8 and 6.1.1.4'
N 0.0061 0.0033 12.2126 0.0057 3.1322 9.8933 2.0125 28.9975 1.1663 0.5826 -11.5290 'International Tables Vol C 4.2.6.8 and 6.1.1.4'
O 0.0106 0.0060 3.0485 13.2771 2.2868 5.7011 1.5463 0.3239 0.8670 32.9089 0.2508 'International Tables Vol C 4.2.6.8 and 6.1.1.4'
Gd -0.1653 3.9035 25.0709 2.2534 19.0798 0.1820 13.8518 12.9331 3.5454 101.3980 2.4196 'International Tables Vol C 4.2.6.8 and 6.1.1.4'
Au -2.0133 8.8022 16.8819 0.4611 18.5913 8.6216 25.5582 1.4826 5.8600 36.3956 12.0658 'International Tables Vol C 4.2.6.8 and 6.1.1.4'

loop_
_geom_angle_atom_site_label_1
_geom_angle_site_symmetry_1
_geom_angle_atom_site_label_2
_geom_angle_atom_site_label_3
_geom_angle
_geom_angle_publ_flag
C20 1_565 Au1 C21 174.32(15) yes
O1 . Gd1 O2 51.37(7) yes
O1 . Gd1 O4 127.13(9) yes
O2 . Gd1 O4 75.95(9) yes
O1 . Gd1 O5 142.05(9) yes
O2 . Gd1 O5 107.55(9) yes
O4 . Gd1 O5 51.46(10) yes
O1 . Gd1 N1 90.51(9) yes
O2 . Gd1 N1 134.61(8) yes
O4 . Gd1 N1 137.68(9) yes
O5 . Gd1 N1 87.47(10) yes
O1 . Gd1 N3 68.32(8) yes
O2 . Gd1 N3 111.15(8) yes
O4 . Gd1 N3 141.16(10) yes
O5 . Gd1 N3 141.29(9) yes
N1 . Gd1 N3 64.62(9) yes
O1 . Gd1 N4 76.61(9) yes
O2 . Gd1 N4 71.58(9) yes
O4 . Gd1 N4 83.54(10) yes
O5 . Gd1 N4 131.60(9) yes
N1 . Gd1 N4 128.77(9) yes
O1 . Gd1 N6 141.77(9) yes
O2 . Gd1 N6 145.66(10) yes
O4 . Gd1 N6 80.18(11) yes
O5 . Gd1 N6 74.75(10) yes
N1 . Gd1 N6 79.15(10) yes
O1 . Gd1 N7 70.73(9) yes
O2 . Gd1 N7 69.39(10) yes
O4 . Gd1 N7 97.31(10) yes
O5 . Gd1 N7 72.08(10) yes
N1 . Gd1 N7 75.60(10) yes
O1 . Gd1 N8 26.17(8) yes
O2 . Gd1 N8 25.26(8) yes
O4 . Gd1 N8 101.20(9) yes
O5 . Gd1 N8 125.96(10) yes
N1 . Gd1 N8 112.98(9) yes
O1 . Gd1 N9 140.94(9) yes
O2 . Gd1 N9 92.21(9) yes
O4 . Gd1 N9 25.91(10) yes
O5 . Gd1 N9 25.55(9) yes
N1 . Gd1 N9 112.46(10) yes
N3 . Gd1 N4 64.53(9) yes
N3 . Gd1 N6 74.05(9) yes
N4 . Gd1 N6 81.58(10) yes
N3 . Gd1 N7 121.21(9) yes
N4 . Gd1 N7 139.42(10) yes
N6 . Gd1 N7 138.76(10) yes
N3 . Gd1 N8 90.82(9) yes
N4 . Gd1 N8 73.57(9) yes
N6 . Gd1 N8 154.72(10) yes
N7 . Gd1 N8 66.44(10) yes
N3 . Gd1 N9 149.63(8) yes
N4 . Gd1 N9 107.89(10) yes
N6 . Gd1 N9 75.75(10) yes
N7 . Gd1 N9 84.42(10) yes
N8 . Gd1 N9 116.05(9) yes
Gd1 . O1 N8 95.79(17) yes
Gd1 . O2 N8 96.52(17) yes
Gd1 . O4 N9 97.3(2) yes
Gd1 . O5 N9 95.3(2) yes
Gd1 . N1 C1 134.8(2) yes
Gd1 . N1 C7 119.4(2) yes
C1 . N1 C7 105.5(3) yes
C6 . N2 C7 107.9(3) yes
C6 . N2 H22 126.2 no
C7 . N2 H22 125.9 no
Gd1 . N3 C8 120.4(2) yes
Gd1 . N3 C12 120.6(2) yes
C8 . N3 C12 118.7(3) yes
Gd1 . N4 C13 118.3(2) yes
Gd1 . N4 C19 135.6(2) yes
C13 . N4 C19 104.3(3) yes
C13 . N5 C14 106.7(3) yes
C13 . N5 H52 126.5 no
C14 . N5 H52 126.8 no
Gd1 . N6 C20 171.7(3) yes
Gd1 . N7 C21 163.4(3) yes
O1 . N8 Gd1 58.04(14) yes
O1 . N8 O2 116.1(2) yes
Gd1 . N8 O2 58.22(15) yes
O1 . N8 O3 121.4(3) yes
Gd1 . N8 O3 175.6(3) yes
O2 . N8 O3 122.5(3) yes
Gd1 . N9 O4 56.79(16) yes
Gd1 . N9 O5 59.18(17) yes
O4 . N9 O5 116.0(3) yes
Gd1 . N9 O6 177.2(3) yes
O4 . N9 O6 121.2(4) yes
O5 . N9 O6 122.9(4) yes
N1 . C1 C2 130.8(3) yes
N1 . C1 C6 109.1(3) yes
C2 . C1 C6 120.1(3) yes
C1 . C2 C3 117.5(3) yes
C1 . C2 H21 120.6 no
C3 . C2 H21 121.9 no
C2 . C3 C4 121.6(4) yes
C2 . C3 H31 119.0 no
C4 . C3 H31 119.3 no
C3 . C4 C5 121.7(4) yes
C3 . C4 H41 119.7 no
C5 . C4 H41 118.5 no
C4 . C5 C6 116.4(4) yes
C4 . C5 H51 122.2 no
C6 . C5 H51 121.4 no
C1 . C6 C5 122.6(3) yes
C1 . C6 N2 105.7(3) yes
C5 . C6 N2 131.7(3) yes
N2 . C7 N1 111.9(3) yes
N2 . C7 C8 126.7(3) yes
N1 . C7 C8 121.4(3) yes
C7 . C8 N3 113.8(3) yes
C7 . C8 C9 124.2(3) yes
N3 . C8 C9 121.9(3) yes
C8 . C9 C10 118.8(3) yes
C8 . C9 H91 119.7 no
C10 . C9 H91 121.4 no
C9 . C10 C11 119.7(3) yes
C9 . C10 H101 120.2 no
C11 . C10 H101 120.1 no
C10 . C11 C12 118.1(4) yes
C10 . C11 H111 121.4 no
C12 . C11 H111 120.5 no
C11 . C12 N3 122.7(3) yes
C11 . C12 C13 123.3(3) yes
N3 . C12 C13 114.0(3) yes
C12 . C13 N5 125.3(3) yes
C12 . C13 N4 121.4(3) yes
N5 . C13 N4 113.3(3) yes
N5 . C14 C15 131.3(3) yes
N5 . C14 C19 106.1(3) yes
C15 . C14 C19 122.6(3) yes
C14 . C15 C16 116.3(4) yes
C14 . C15 H151 122.1 no
C16 . C15 H151 121.6 no
C15 . C16 C17 121.8(4) yes
C15 . C16 H161 119.1 no
C17 . C16 H161 119.2 no
C16 . C17 C18 121.8(4) yes
C16 . C17 H171 118.6 no
C18 . C17 H171 119.6 no
C17 . C18 C19 117.3(4) yes
C17 . C18 H181 121.4 no
C19 . C18 H181 121.3 no
C18 . C19 N4 130.1(3) yes
C18 . C19 C14 120.2(3) yes
N4 . C19 C14 109.7(3) yes
Au1 1_545 C20 N6 172.9(4) yes
Au1 . C21 N7 176.0(3) yes
C23 . C22 H221 108.4 no
C23 . C22 H222 107.6 no
H221 . C22 H222 111.1 no
C23 . C22 H223 107.9 no
H221 . C22 H223 111.0 no
H222 . C22 H223 110.7 no
C22 . C23 N10 178.5(6) yes

loop_
_geom_bond_atom_site_label_1
_geom_bond_atom_site_label_2
_geom_bond_site_symmetry_2
_geom_bond_distance
_geom_bond_publ_flag
Au1 C20 1_565 1.983(3) yes
Au1 C21 . 1.976(3) yes
Gd1 O1 . 2.477(2) yes
Gd1 O2 . 2.486(2) yes
Gd1 O4 . 2.429(3) yes
Gd1 O5 . 2.483(3) yes
Gd1 N1 . 2.484(3) yes
Gd1 N3 . 2.567(2) yes
Gd1 N4 . 2.506(3) yes
Gd1 N6 . 2.485(3) yes
Gd1 N7 . 2.524(3) yes
Gd1 N8 . 2.905(3) yes
Gd1 N9 . 2.879(3) yes
O1 N8 . 1.288(4) yes
O2 N8 . 1.248(4) yes
O3 N8 . 1.206(4) yes
O4 N9 . 1.268(4) yes
O5 N9 . 1.247(4) yes
O6 N9 . 1.202(4) yes
N1 C1 . 1.388(4) yes
N1 C7 . 1.341(4) yes
N2 C6 . 1.381(5) yes
N2 C7 . 1.342(4) yes
N2 H22 . 0.950 no
N3 C8 . 1.343(4) yes
N3 C12 . 1.332(4) yes
N4 C13 . 1.339(4) yes
N4 C19 . 1.393(4) yes
N5 C13 . 1.345(5) yes
N5 C14 . 1.385(5) yes
N5 H52 . 0.950 no
N6 C20 . 1.130(4) yes
N7 C21 . 1.137(4) yes
N10 C23 . 1.107(6) yes
C1 C2 . 1.399(5) yes
C1 C6 . 1.397(5) yes
C2 C3 . 1.366(5) yes
C2 H21 . 0.921 no
C3 C4 . 1.404(6) yes
C3 H31 . 0.932 no
C4 C5 . 1.377(6) yes
C4 H41 . 0.938 no
C5 C6 . 1.382(5) yes
C5 H51 . 0.935 no
C7 C8 . 1.459(5) yes
C8 C9 . 1.393(5) yes
C9 C10 . 1.361(6) yes
C9 H91 . 0.933 no
C10 C11 . 1.394(6) yes
C10 H101 . 0.922 no
C11 C12 . 1.381(5) yes
C11 H111 . 0.937 no
C12 C13 . 1.466(5) yes
C14 C15 . 1.392(5) yes
C14 C19 . 1.388(5) yes
C15 C16 . 1.376(6) yes
C15 H151 . 0.931 no
C16 C17 . 1.395(6) yes
C16 H161 . 0.939 no
C17 C18 . 1.373(6) yes
C17 H171 . 0.930 no
C18 C19 . 1.400(5) yes
C18 H181 . 0.934 no
C22 C23 . 1.447(7) yes
C22 H221 . 0.952 no
C22 H222 . 0.959 no
C22 H223 . 0.962 no
